data_7108821
loop_
_publ_author_name
'Bo Li'
'De-Yun Kong'
'Yun-Heng Shen'
'Ka-Li Fu'
'Rong-Cai Yue'
'Zhu-Zhen Han'
'Hu Yuan'
'Qing-Xin Liu'
'Lei Shan'
'Hui-Liang Li'
'Xian-Wen Yang'
'Wei-Dong Zhang'

_publ_section_title
;
 Pseudolarenone, an unusual nortriterpenoid lactone with a fused
 5/11/5/6/5 ring system featuring an unprecedented bicyclo[8.2.1]tridecane
 core from Pseudolarix amabilis
;
_journal_issue 12
_journal_name_full 'Chemical communications (Cambridge, England)'
_journal_page_first 1187
_journal_page_last 1189
_journal_paper_doi 10.1039/c2cc37742j
_journal_volume 49
_journal_year 2013
_chemical_absolute_configuration ad
_chemical_formula_sum 'C29 H44 O6'
_chemical_formula_weight 488.64
_chemical_name_systematic
;
?
;
_space_group_IT_number 19
_symmetry_cell_setting orthorhombic
_symmetry_space_group_name_Hall 'P 2ac 2ab'
_symmetry_space_group_name_H-M 'P 21 21 21'
_atom_sites_solution_hydrogens geom
_atom_sites_solution_primary direct
_atom_sites_solution_secondary difmap
_audit_creation_method SHELXL-97
_cell_angle_alpha 90.00
_cell_angle_beta 90.00
_cell_angle_gamma 90.00
_cell_formula_units_Z 4
_cell_length_a 9.11580(10)
_cell_length_b 12.7970(2)
_cell_length_c 23.0938(3)
_cell_measurement_reflns_used 9851
_cell_measurement_temperature 143(2)
_cell_measurement_theta_max 69.32
_cell_measurement_theta_min 3.83
_cell_volume 2694.00(6)
_computing_cell_refinement 'Bruker SAINT'
_computing_data_collection 'Bruker APEX2'
_computing_data_reduction 'Bruker SAINT'
_computing_molecular_graphics 'Bruker SHELXTL'
_computing_publication_material 'Bruker SHELXTL'
_computing_structure_refinement 'SHELXL-97 (Sheldrick, 2008)'
_computing_structure_solution 'SHELXS-97 (Sheldrick, 2008)'
_diffrn_ambient_temperature 143(2)
_diffrn_measured_fraction_theta_full 0.986
_diffrn_measured_fraction_theta_max 0.986
_diffrn_measurement_device_type 'Bruker APEX-II CCD'
_diffrn_measurement_method '\f and \w scans'
_diffrn_radiation_monochromator graphite
_diffrn_radiation_source 'fine-focus sealed tube'
_diffrn_radiation_type CuK\a
_diffrn_radiation_wavelength 1.54178
_diffrn_reflns_av_R_equivalents 0.0263
_diffrn_reflns_av_sigmaI/netI 0.0172
_diffrn_reflns_limit_h_max 9
_diffrn_reflns_limit_h_min -10
_diffrn_reflns_limit_k_max 15
_diffrn_reflns_limit_k_min -15
_diffrn_reflns_limit_l_max 28
_diffrn_reflns_limit_l_min -27
_diffrn_reflns_number 26980
_diffrn_reflns_theta_full 69.82
_diffrn_reflns_theta_max 69.82
_diffrn_reflns_theta_min 3.83
_exptl_absorpt_coefficient_mu 0.662
_exptl_absorpt_correction_T_max 0.9248
_exptl_absorpt_correction_T_min 0.8519
_exptl_absorpt_correction_type multi-scan
_exptl_absorpt_process_details sadabs
_exptl_crystal_colour colourless
_exptl_crystal_density_diffrn 1.205
_exptl_crystal_density_method 'not measured'
_exptl_crystal_description block
_exptl_crystal_F_000 1064
_exptl_crystal_size_max 0.25
_exptl_crystal_size_mid 0.18
_exptl_crystal_size_min 0.12
_refine_diff_density_max 0.178
_refine_diff_density_min -0.194
_refine_diff_density_rms 0.044
_refine_ls_abs_structure_details 'Flack H D (1983), Acta Cryst. A39, 876-881'
_refine_ls_abs_structure_Flack 0.01(11)
_refine_ls_extinction_method none
_refine_ls_goodness_of_fit_ref 1.070
_refine_ls_hydrogen_treatment constr
_refine_ls_matrix_type full
_refine_ls_number_parameters 324
_refine_ls_number_reflns 4968
_refine_ls_number_restraints 0
_refine_ls_restrained_S_all 1.070
_refine_ls_R_factor_all 0.0316
_refine_ls_R_factor_gt 0.0311
_refine_ls_shift/su_max 0.002
_refine_ls_shift/su_mean 0.000
_refine_ls_structure_factor_coef Fsqd
_refine_ls_weighting_details 'calc w=1/[\s^2^(Fo^2^)+(0.0531P)^2^+0.3600P] where P=(Fo^2^+2Fc^2^)/3'
_refine_ls_weighting_scheme calc
_refine_ls_wR_factor_gt 0.0805
_refine_ls_wR_factor_ref 0.0812
_reflns_number_gt 4888
_reflns_number_total 4968
_reflns_threshold_expression >2sigma(I)
_cod_data_source_file c2cc37742j.txt
_cod_data_source_block cu_dm12463_0m
_cod_depositor_comments
;
The following automatic conversions were performed:

'_symmetry_cell_setting' value 'Orthorhombic' changed to
'orthorhombic' according to
/usr/data/users/saulius/automatic-downloads/retrospective/RSC/lib/dictionaries/cif_core.dic
dictionary named 'cif_core.dic' version 2.4.2 from 2011-04-26.

Automatic conversion script
Id: cif_fix_values 2281 2013-09-26 08:29:07Z andrius 
;
_cod_original_sg_symbol_H-M P2(1)2(1)2(1)
_cod_database_code 7108821

loop_
_symmetry_equiv_pos_as_xyz
'x, y, z'
'x+1/2, -y+1/2, -z'
'-x, y+1/2, -z+1/2'
'-x+1/2, -y, z+1/2'

loop_
_atom_site_label
_atom_site_type_symbol
_atom_site_fract_x
_atom_site_fract_y
_atom_site_fract_z
_atom_site_U_iso_or_equiv
_atom_site_adp_type
_atom_site_occupancy
_atom_site_symmetry_multiplicity
_atom_site_calc_flag
_atom_site_refinement_flags
O1 O 0.48999(12) 0.69808(8) 1.16721(5) 0.0326(2) Uani 1 1 d .
O2 O 0.88970(10) 0.48991(9) 1.11567(4) 0.0305(2) Uani 1 1 d .
H2 H 0.8946 0.4743 1.1509 0.046 Uiso 1 1 calc R
O3 O 0.47698(12) 0.31692(7) 1.22493(4) 0.0285(2) Uani 1 1 d .
H3 H 0.4867 0.2766 1.2534 0.043 Uiso 1 1 calc R
O4 O 0.35778(10) 0.37275(7) 0.83058(4) 0.02029(18) Uani 1 1 d .
O5 O 0.46666(10) 0.21276(7) 0.81009(4) 0.02126(19) Uani 1 1 d .
O6 O 0.37395(11) 0.07451(7) 0.76537(4) 0.0263(2) Uani 1 1 d .
C2 C 0.70282(15) 0.62933(11) 1.11569(6) 0.0250(3) Uani 1 1 d .
H2A H 0.7816 0.6621 1.1389 0.030 Uiso 1 1 calc R
H2B H 0.6886 0.6706 1.0799 0.030 Uiso 1 1 calc R
C1 C 0.56116(14) 0.62362(10) 1.15019(5) 0.0230(3) Uani 1 1 d .
C10 C 0.52558(14) 0.51218(10) 1.16009(5) 0.0206(3) Uani 1 1 d .
C4 C 0.40883(14) 0.41259(10) 1.24370(5) 0.0214(3) Uani 1 1 d .
C5 C 0.38391(14) 0.47858(10) 1.18850(5) 0.0199(3) Uani 1 1 d .
H5 H 0.3315 0.5436 1.2007 0.024 Uiso 1 1 calc R
C6 C 0.28783(14) 0.42517(10) 1.14203(5) 0.0219(3) Uani 1 1 d .
H6A H 0.3391 0.3622 1.1276 0.026 Uiso 1 1 calc R
H6B H 0.1945 0.4023 1.1600 0.026 Uiso 1 1 calc R
C7 C 0.25369(14) 0.49776(10) 1.09067(5) 0.0226(3) Uani 1 1 d .
H7A H 0.3385 0.5448 1.0846 0.027 Uiso 1 1 calc R
H7B H 0.1684 0.5419 1.1010 0.027 Uiso 1 1 calc R
C8 C 0.21990(14) 0.44113(11) 1.03281(5) 0.0221(3) Uani 1 1 d .
H8A H 0.1154 0.4536 1.0234 0.026 Uiso 1 1 calc R
H8B H 0.2315 0.3651 1.0394 0.026 Uiso 1 1 calc R
C9 C 0.74187(14) 0.51537(11) 1.10109(5) 0.0228(3) Uani 1 1 d .
C19 C 0.63097(14) 0.45371(10) 1.13577(5) 0.0216(3) Uani 1 1 d .
H19 H 0.6356 0.3799 1.1400 0.026 Uiso 1 1 calc R
C11 C 0.72876(14) 0.48860(11) 1.03618(5) 0.0226(3) Uani 1 1 d .
H11A H 0.7432 0.4124 1.0314 0.027 Uiso 1 1 calc R
H11B H 0.8089 0.5243 1.0151 0.027 Uiso 1 1 calc R
C12 C 0.58121(14) 0.51918(10) 1.00790(5) 0.0208(2) Uani 1 1 d .
H12A H 0.6030 0.5718 0.9777 0.025 Uiso 1 1 calc R
H12B H 0.5220 0.5549 1.0379 0.025 Uiso 1 1 calc R
C13 C 0.48120(13) 0.43419(9) 0.97964(5) 0.0186(2) Uani 1 1 d .
C14 C 0.31248(13) 0.47086(10) 0.97862(5) 0.0196(3) Uani 1 1 d .
C15 C 0.24642(14) 0.41379(11) 0.92463(5) 0.0230(3) Uani 1 1 d .
H15A H 0.1752 0.3598 0.9370 0.028 Uiso 1 1 calc R
H15B H 0.1954 0.4644 0.8992 0.028 Uiso 1 1 calc R
C16 C 0.37431(14) 0.36368(10) 0.89269(5) 0.0201(3) Uani 1 1 d .
H16 H 0.3804 0.2881 0.9035 0.024 Uiso 1 1 calc R
C17 C 0.51142(14) 0.41960(9) 0.91382(5) 0.0185(2) Uani 1 1 d .
H17 H 0.5115 0.4907 0.8959 0.022 Uiso 1 1 calc R
C18 C 0.49649(15) 0.32867(9) 1.01063(5) 0.0217(3) Uani 1 1 d .
H18A H 0.4211 0.2805 0.9964 0.033 Uiso 1 1 calc R
H18B H 0.4842 0.3387 1.0524 0.033 Uiso 1 1 calc R
H18C H 0.5939 0.2994 1.0029 0.033 Uiso 1 1 calc R
C28 C 0.29679(15) 0.58956(10) 0.96807(6) 0.0247(3) Uani 1 1 d .
H28A H 0.1933 0.6067 0.9615 0.037 Uiso 1 1 calc R
H28B H 0.3544 0.6095 0.9340 0.037 Uiso 1 1 calc R
H28C H 0.3327 0.6278 1.0020 0.037 Uiso 1 1 calc R
C20 C 0.64435(14) 0.36048(10) 0.88942(5) 0.0199(3) Uani 1 1 d .
H20 H 0.6387 0.2863 0.9028 0.024 Uiso 1 1 calc R
C21 C 0.79652(15) 0.40269(11) 0.90410(6) 0.0248(3) Uani 1 1 d .
H21A H 0.7986 0.4784 0.8977 0.037 Uiso 1 1 calc R
H21B H 0.8698 0.3690 0.8793 0.037 Uiso 1 1 calc R
H21C H 0.8189 0.3878 0.9448 0.037 Uiso 1 1 calc R
C22 C 0.62551(14) 0.36197(10) 0.82313(5) 0.0209(3) Uani 1 1 d .
H22A H 0.6436 0.4340 0.8092 0.025 Uiso 1 1 calc R
H22B H 0.7014 0.3163 0.8058 0.025 Uiso 1 1 calc R
C23 C 0.47660(15) 0.32686(9) 0.80136(5) 0.0196(3) Uani 1 1 d .
C24 C 0.45160(15) 0.33989(10) 0.73639(5) 0.0220(3) Uani 1 1 d .
H24A H 0.5455 0.3369 0.7149 0.026 Uiso 1 1 calc R
H24B H 0.4024 0.4071 0.7278 0.026 Uiso 1 1 calc R
C25 C 0.35326(15) 0.24762(10) 0.72059(5) 0.0230(3) Uani 1 1 d .
H25 H 0.2489 0.2684 0.7273 0.028 Uiso 1 1 calc R
C26 C 0.39546(14) 0.16755(10) 0.76572(6) 0.0211(3) Uani 1 1 d .
C27 C 0.3674(2) 0.20652(12) 0.65884(6) 0.0335(3) Uani 1 1 d .
H27A H 0.4700 0.1885 0.6511 0.050 Uiso 1 1 calc R
H27B H 0.3353 0.2605 0.6315 0.050 Uiso 1 1 calc R
H27C H 0.3060 0.1442 0.6542 0.050 Uiso 1 1 calc R
C29 C 0.50924(16) 0.47029(12) 1.28565(6) 0.0296(3) Uani 1 1 d .
H29A H 0.5195 0.4294 1.3213 0.044 Uiso 1 1 calc R
H29B H 0.4669 0.5387 1.2948 0.044 Uiso 1 1 calc R
H29C H 0.6059 0.4798 1.2678 0.044 Uiso 1 1 calc R
C30 C 0.26419(15) 0.38761(11) 1.27420(6) 0.0236(3) Uani 1 1 d .
H30A H 0.2001 0.3488 1.2478 0.035 Uiso 1 1 calc R
H30B H 0.2160 0.4528 1.2857 0.035 Uiso 1 1 calc R
H30C H 0.2837 0.3452 1.3087 0.035 Uiso 1 1 calc R

loop_
_atom_site_aniso_label
_atom_site_aniso_U_11
_atom_site_aniso_U_22
_atom_site_aniso_U_33
_atom_site_aniso_U_23
_atom_site_aniso_U_13
_atom_site_aniso_U_12
O1 0.0356(6) 0.0254(5) 0.0368(5) -0.0073(4) 0.0039(5) -0.0021(4)
O2 0.0171(5) 0.0504(6) 0.0240(4) 0.0047(4) -0.0028(4) 0.0004(4)
O3 0.0322(5) 0.0281(5) 0.0253(5) 0.0039(4) 0.0045(4) 0.0078(4)
O4 0.0209(4) 0.0238(4) 0.0162(4) -0.0004(3) -0.0007(3) 0.0020(4)
O5 0.0242(5) 0.0190(4) 0.0206(4) -0.0002(3) -0.0014(3) -0.0002(4)
O6 0.0307(5) 0.0216(4) 0.0265(5) -0.0022(4) 0.0017(4) -0.0016(4)
C2 0.0227(6) 0.0286(7) 0.0238(6) -0.0022(5) -0.0009(5) -0.0089(5)
C1 0.0222(7) 0.0267(6) 0.0200(6) -0.0046(5) -0.0026(5) -0.0043(5)
C10 0.0196(6) 0.0256(6) 0.0167(5) -0.0005(5) -0.0029(5) -0.0019(5)
C4 0.0194(6) 0.0255(6) 0.0193(6) -0.0014(5) 0.0011(5) 0.0000(5)
C5 0.0177(6) 0.0226(6) 0.0195(6) -0.0013(5) 0.0017(5) 0.0001(5)
C6 0.0192(6) 0.0269(6) 0.0196(6) -0.0010(5) 0.0014(5) -0.0049(5)
C7 0.0189(6) 0.0283(6) 0.0207(6) -0.0014(5) 0.0006(5) -0.0011(5)
C8 0.0174(6) 0.0289(6) 0.0199(6) -0.0002(5) 0.0002(5) -0.0019(5)
C9 0.0158(6) 0.0305(7) 0.0221(6) 0.0004(5) -0.0014(5) -0.0017(5)
C19 0.0195(6) 0.0264(6) 0.0190(6) 0.0004(5) -0.0022(5) -0.0008(5)
C11 0.0164(6) 0.0295(7) 0.0220(6) -0.0012(5) 0.0014(5) -0.0020(5)
C12 0.0187(6) 0.0229(6) 0.0207(6) -0.0005(5) -0.0003(5) -0.0007(5)
C13 0.0175(6) 0.0196(5) 0.0186(6) 0.0018(5) -0.0012(5) -0.0001(5)
C14 0.0169(6) 0.0237(6) 0.0180(6) 0.0009(5) -0.0008(5) 0.0004(5)
C15 0.0184(6) 0.0314(7) 0.0193(6) -0.0002(5) -0.0011(5) -0.0007(5)
C16 0.0211(6) 0.0231(6) 0.0162(6) 0.0011(5) -0.0012(5) -0.0008(5)
C17 0.0189(6) 0.0190(5) 0.0177(6) 0.0026(4) -0.0002(5) -0.0006(5)
C18 0.0227(6) 0.0225(6) 0.0200(6) 0.0035(5) 0.0001(5) 0.0013(5)
C28 0.0234(6) 0.0264(7) 0.0243(6) 0.0037(5) -0.0001(5) 0.0055(5)
C20 0.0200(6) 0.0203(6) 0.0194(6) 0.0022(5) 0.0006(5) 0.0014(5)
C21 0.0187(6) 0.0333(7) 0.0223(6) 0.0003(5) 0.0017(5) 0.0004(5)
C22 0.0201(6) 0.0217(6) 0.0208(6) 0.0002(5) 0.0020(5) -0.0007(5)
C23 0.0223(6) 0.0169(5) 0.0196(6) 0.0005(4) 0.0016(5) 0.0009(5)
C24 0.0241(6) 0.0237(6) 0.0183(6) 0.0006(5) 0.0020(5) 0.0013(5)
C25 0.0233(6) 0.0253(6) 0.0205(6) -0.0015(5) 0.0000(5) 0.0021(5)
C26 0.0179(6) 0.0247(6) 0.0207(6) -0.0028(5) 0.0035(5) 0.0010(5)
C27 0.0477(9) 0.0313(7) 0.0215(7) -0.0034(6) -0.0026(6) -0.0013(7)
C29 0.0268(7) 0.0418(8) 0.0201(6) 0.0001(5) -0.0021(5) -0.0054(6)
C30 0.0222(6) 0.0283(6) 0.0203(6) -0.0004(5) 0.0022(5) -0.0001(5)

loop_
_atom_type_symbol
_atom_type_description
_atom_type_scat_dispersion_real
_atom_type_scat_dispersion_imag
_atom_type_scat_source
C C 0.0181 0.0091 'International Tables Vol C Tables 4.2.6.8 and 6.1.1.4'
H H 0.0000 0.0000 'International Tables Vol C Tables 4.2.6.8 and 6.1.1.4'
O O 0.0492 0.0322 'International Tables Vol C Tables 4.2.6.8 and 6.1.1.4'

loop_
_geom_angle_atom_site_label_1
_geom_angle_atom_site_label_2
_geom_angle_atom_site_label_3
_geom_angle
C9 O2 H2 109.5
C4 O3 H3 109.5
C23 O4 C16 111.25(10)
C26 O5 C23 110.56(10)
C1 C2 C9 105.43(11)
C1 C2 H2A 110.7
C9 C2 H2A 110.7
C1 C2 H2B 110.7
C9 C2 H2B 110.7
H2A C2 H2B 108.8
O1 C1 C10 125.95(12)
O1 C1 C2 125.76(12)
C10 C1 C2 108.28(11)
C19 C10 C1 108.42(11)
C19 C10 C5 129.45(12)
C1 C10 C5 121.91(11)
O3 C4 C29 110.14(11)
O3 C4 C30 109.46(11)
C29 C4 C30 109.06(11)
O3 C4 C5 106.24(10)
C29 C4 C5 110.36(11)
C30 C4 C5 111.55(11)
C10 C5 C6 107.99(10)
C10 C5 C4 112.82(10)
C6 C5 C4 114.49(11)
C10 C5 H5 107.0
C6 C5 H5 107.0
C4 C5 H5 107.0
C7 C6 C5 112.53(11)
C7 C6 H6A 109.1
C5 C6 H6A 109.1
C7 C6 H6B 109.1
C5 C6 H6B 109.1
H6A C6 H6B 107.8
C6 C7 C8 114.98(11)
C6 C7 H7A 108.5
C8 C7 H7A 108.5
C6 C7 H7B 108.5
C8 C7 H7B 108.5
H7A C7 H7B 107.5
C7 C8 C14 118.08(11)
C7 C8 H8A 107.8
C14 C8 H8A 107.8
C7 C8 H8B 107.8
C14 C8 H8B 107.8
H8A C8 H8B 107.1
O2 C9 C19 112.78(11)
O2 C9 C2 112.54(11)
C19 C9 C2 102.93(10)
O2 C9 C11 104.59(10)
C19 C9 C11 110.31(10)
C2 C9 C11 113.94(11)
C10 C19 C9 114.18(12)
C10 C19 H19 122.9
C9 C19 H19 122.9
C9 C11 C12 114.95(10)
C9 C11 H11A 108.5
C12 C11 H11A 108.5
C9 C11 H11B 108.5
C12 C11 H11B 108.5
H11A C11 H11B 107.5
C11 C12 C13 120.54(11)
C11 C12 H12A 107.2
C13 C12 H12A 107.2
C11 C12 H12B 107.2
C13 C12 H12B 107.2
H12A C12 H12B 106.8
C18 C13 C17 109.51(10)
C18 C13 C12 111.40(10)
C17 C13 C12 112.85(10)
C18 C13 C14 110.51(10)
C17 C13 C14 100.96(9)
C12 C13 C14 111.17(10)
C28 C14 C8 108.48(10)
C28 C14 C15 107.30(10)
C8 C14 C15 108.53(10)
C28 C14 C13 112.19(10)
C8 C14 C13 115.81(10)
C15 C14 C13 104.08(10)
C16 C15 C14 106.74(10)
C16 C15 H15A 110.4
C14 C15 H15A 110.4
C16 C15 H15B 110.4
C14 C15 H15B 110.4
H15A C15 H15B 108.6
O4 C16 C17 111.46(10)
O4 C16 C15 111.53(10)
C17 C16 C15 106.02(10)
O4 C16 H16 109.3
C17 C16 H16 109.3
C15 C16 H16 109.3
C16 C17 C20 107.40(10)
C16 C17 C13 102.96(10)
C20 C17 C13 123.86(10)
C16 C17 H17 107.2
C20 C17 H17 107.2
C13 C17 H17 107.2
C13 C18 H18A 109.5
C13 C18 H18B 109.5
H18A C18 H18B 109.5
C13 C18 H18C 109.5
H18A C18 H18C 109.5
H18B C18 H18C 109.5
C14 C28 H28A 109.5
C14 C28 H28B 109.5
H28A C28 H28B 109.5
C14 C28 H28C 109.5
H28A C28 H28C 109.5
H28B C28 H28C 109.5
C21 C20 C17 117.46(10)
C21 C20 C22 108.52(10)
C17 C20 C22 105.70(10)
C21 C20 H20 108.3
C17 C20 H20 108.3
C22 C20 H20 108.3
C20 C21 H21A 109.5
C20 C21 H21B 109.5
H21A C21 H21B 109.5
C20 C21 H21C 109.5
H21A C21 H21C 109.5
H21B C21 H21C 109.5
C23 C22 C20 115.20(11)
C23 C22 H22A 108.5
C20 C22 H22A 108.5
C23 C22 H22B 108.5
C20 C22 H22B 108.5
H22A C22 H22B 107.5
O4 C23 O5 107.48(10)
O4 C23 C22 114.03(10)
O5 C23 C22 107.62(10)
O4 C23 C24 108.14(10)
O5 C23 C24 103.47(10)
C22 C23 C24 115.30(11)
C23 C24 C25 103.77(10)
C23 C24 H24A 111.0
C25 C24 H24A 111.0
C23 C24 H24B 111.0
C25 C24 H24B 111.0
H24A C24 H24B 109.0
C26 C25 C27 112.92(11)
C26 C25 C24 102.12(10)
C27 C25 C24 116.12(12)
C26 C25 H25 108.4
C27 C25 H25 108.4
C24 C25 H25 108.4
O6 C26 O5 120.56(12)
O6 C26 C25 128.53(12)
O5 C26 C25 110.90(11)
C25 C27 H27A 109.5
C25 C27 H27B 109.5
H27A C27 H27B 109.5
C25 C27 H27C 109.5
H27A C27 H27C 109.5
H27B C27 H27C 109.5
C4 C29 H29A 109.5
C4 C29 H29B 109.5
H29A C29 H29B 109.5
C4 C29 H29C 109.5
H29A C29 H29C 109.5
H29B C29 H29C 109.5
C4 C30 H30A 109.5
C4 C30 H30B 109.5
H30A C30 H30B 109.5
C4 C30 H30C 109.5
H30A C30 H30C 109.5
H30B C30 H30C 109.5

loop_
_geom_bond_atom_site_label_1
_geom_bond_atom_site_label_2
_geom_bond_distance
O1 C1 1.2179(17)
O2 C9 1.4267(16)
O2 H2 0.8400
O3 C4 1.4396(16)
O3 H3 0.8400
O4 C23 1.4049(15)
O4 C16 1.4470(14)
O5 C26 1.3438(16)
O5 C23 1.4767(14)
O6 C26 1.2067(16)
C2 C1 1.5190(19)
C2 C9 1.5385(19)
C2 H2A 0.9900
C2 H2B 0.9900
C1 C10 1.4802(18)
C10 C19 1.3411(19)
C10 C5 1.5110(17)
C4 C29 1.5236(18)
C4 C30 1.5287(18)
C4 C5 1.5460(17)
C5 C6 1.5446(17)
C5 H5 1.0000
C6 C7 1.5383(18)
C6 H6A 0.9900
C6 H6B 0.9900
C7 C8 1.5511(17)
C7 H7A 0.9900
C7 H7B 0.9900
C8 C14 1.5565(16)
C8 H8A 0.9900
C8 H8B 0.9900
C9 C19 1.5121(17)
C9 C11 1.5423(17)
C19 H19 0.9500
C11 C12 1.5456(17)
C11 H11A 0.9900
C11 H11B 0.9900
C12 C13 1.5620(17)
C12 H12A 0.9900
C12 H12B 0.9900
C13 C18 1.5346(16)
C13 C17 1.5562(16)
C13 C14 1.6082(17)
C14 C28 1.5450(17)
C14 C15 1.5656(17)
C15 C16 1.5212(18)
C15 H15A 0.9900
C15 H15B 0.9900
C16 C17 1.5206(17)
C16 H16 1.0000
C17 C20 1.5356(17)
C17 H17 1.0000
C18 H18A 0.9800
C18 H18B 0.9800
C18 H18C 0.9800
C28 H28A 0.9800
C28 H28B 0.9800
C28 H28C 0.9800
C20 C21 1.5267(18)
C20 C22 1.5407(17)
C20 H20 1.0000
C21 H21A 0.9800
C21 H21B 0.9800
C21 H21C 0.9800
C22 C23 1.5156(18)
C22 H22A 0.9900
C22 H22B 0.9900
C23 C24 1.5267(17)
C24 C25 1.5268(18)
C24 H24A 0.9900
C24 H24B 0.9900
C25 C26 1.5114(18)
C25 C27 1.5254(18)
C25 H25 1.0000
C27 H27A 0.9800
C27 H27B 0.9800
C27 H27C 0.9800
C29 H29A 0.9800
C29 H29B 0.9800
C29 H29C 0.9800
C30 H30A 0.9800
C30 H30B 0.9800
C30 H30C 0.9800

loop_
_geom_torsion_atom_site_label_1
_geom_torsion_atom_site_label_2
_geom_torsion_atom_site_label_3
_geom_torsion_atom_site_label_4
_geom_torsion
C9 C2 C1 O1 -175.77(13)
C9 C2 C1 C10 4.86(14)
O1 C1 C10 C19 -178.79(13)
C2 C1 C10 C19 0.57(14)
O1 C1 C10 C5 6.3(2)
C2 C1 C10 C5 -174.37(11)
C19 C10 C5 C6 -63.49(17)
C1 C10 C5 C6 110.29(13)
C19 C10 C5 C4 64.07(17)
C1 C10 C5 C4 -122.16(12)
O3 C4 C5 C10 -65.57(13)
C29 C4 C5 C10 53.81(14)
C30 C4 C5 C10 175.22(10)
O3 C4 C5 C6 58.48(14)
C29 C4 C5 C6 177.86(11)
C30 C4 C5 C6 -60.73(14)
C10 C5 C6 C7 -59.03(14)
C4 C5 C6 C7 174.38(10)
C5 C6 C7 C8 154.56(11)
C6 C7 C8 C14 -125.02(12)
C1 C2 C9 O2 -129.49(11)
C1 C2 C9 C19 -7.79(13)
C1 C2 C9 C11 111.66(11)
C1 C10 C19 C9 -6.18(15)
C5 C10 C19 C9 168.25(12)
O2 C9 C19 C10 130.54(12)
C2 C9 C19 C10 9.00(14)
C11 C9 C19 C10 -112.93(13)
O2 C9 C11 C12 -174.43(10)
C19 C9 C11 C12 64.04(15)
C2 C9 C11 C12 -51.14(15)
C9 C11 C12 C13 -120.10(13)
C11 C12 C13 C18 31.43(15)
C11 C12 C13 C17 -92.24(13)
C11 C12 C13 C14 155.16(10)
C7 C8 C14 C28 -57.12(14)
C7 C8 C14 C15 -173.39(11)
C7 C8 C14 C13 70.04(15)
C18 C13 C14 C28 159.96(10)
C17 C13 C14 C28 -84.22(11)
C12 C13 C14 C28 35.72(14)
C18 C13 C14 C8 34.68(14)
C17 C13 C14 C8 150.50(10)
C12 C13 C14 C8 -89.56(12)
C18 C13 C14 C15 -84.36(12)
C17 C13 C14 C15 31.47(11)
C12 C13 C14 C15 151.41(10)
C28 C14 C15 C16 110.70(11)
C8 C14 C15 C16 -132.26(11)
C13 C14 C15 C16 -8.37(13)
C23 O4 C16 C17 61.38(13)
C23 O4 C16 C15 179.67(10)
C14 C15 C16 O4 -140.42(10)
C14 C15 C16 C17 -18.92(13)
O4 C16 C17 C20 -66.69(12)
C15 C16 C17 C20 171.77(10)
O4 C16 C17 C13 161.14(10)
C15 C16 C17 C13 39.60(12)
C18 C13 C17 C16 73.25(12)
C12 C13 C17 C16 -162.05(10)
C14 C13 C17 C16 -43.32(11)
C18 C13 C17 C20 -48.35(15)
C12 C13 C17 C20 76.35(14)
C14 C13 C17 C20 -164.92(11)
C16 C17 C20 C21 179.28(11)
C13 C17 C20 C21 -61.15(16)
C16 C17 C20 C22 58.10(12)
C13 C17 C20 C22 177.66(11)
C21 C20 C22 C23 -177.31(10)
C17 C20 C22 C23 -50.49(13)
C16 O4 C23 O5 69.10(12)
C16 O4 C23 C22 -50.11(13)
C16 O4 C23 C24 -179.79(10)
C26 O5 C23 O4 94.39(11)
C26 O5 C23 C22 -142.38(10)
C26 O5 C23 C24 -19.89(13)
C20 C22 C23 O4 47.37(14)
C20 C22 C23 O5 -71.76(13)
C20 C22 C23 C24 173.38(11)
O4 C23 C24 C25 -84.48(12)
O5 C23 C24 C25 29.32(12)
C22 C23 C24 C25 146.55(11)
C23 C24 C25 C26 -27.83(13)
C23 C24 C25 C27 -151.12(12)
C23 O5 C26 O6 -178.74(12)
C23 O5 C26 C25 1.82(14)
C27 C25 C26 O6 -37.0(2)
C24 C25 C26 O6 -162.46(13)
C27 C25 C26 O5 142.36(12)
C24 C25 C26 O5 16.93(14)
